data_2208306
loop_
_publ_author_name
'Nam, Sang Ho'
'Park, Byeong Kwon'
'Kim, Cheal'
'Kim, Youngmee'

_publ_section_title
;
 4,5-Dimethyl-1,2-bis(quinoline-2-carboxamido)benzene
;
_journal_coeditor_code DN2004
_journal_issue 3
_journal_name_full 'Acta Crystallographica Section E'
_journal_page_first o1189
_journal_page_last o1191
_journal_paper_doi 10.1107/S1600536806006611
_journal_volume 62
_journal_year 2006
_chemical_formula_iupac 'C28 H22 N4 O2'
_chemical_formula_moiety 'C28 H22 N4 O2'
_chemical_formula_sum 'C28 H22 N4 O2'
_chemical_formula_weight 446.50
_chemical_name_common
;
4,5-Dimethyl-1,2-bis(quinoline-2-carboxamido)benzene
;
_chemical_name_systematic
;
N,N'-(4,5-dimethyl-o-phenylene)bis(quinoline-2-carboxamide)
;
_space_group_IT_number 2
_symmetry_cell_setting triclinic
_symmetry_space_group_name_Hall '-P 1'
_symmetry_space_group_name_H-M 'P -1'
_atom_sites_solution_hydrogens geom
_atom_sites_solution_primary direct
_atom_sites_solution_secondary difmap
_cell_angle_alpha 105.682(2)
_cell_angle_beta 92.228(3)
_cell_angle_gamma 106.699(2)
_cell_formula_units_Z 2
_cell_length_a 7.7346(10)
_cell_length_b 11.9127(17)
_cell_length_c 13.0732(18)
_cell_measurement_reflns_used 975
_cell_measurement_temperature 170(2)
_cell_measurement_theta_max 24.08
_cell_measurement_theta_min 2.77
_cell_volume 1101.9(3)
_computing_cell_refinement SMART
_computing_data_collection 'SMART (Bruker, 1997)'
_computing_data_reduction 'SAINT (Bruker, 1997)'
_computing_molecular_graphics 'SHELXTL (Bruker, 1998) and PLATON (Spek, 2003)'
_computing_publication_material SHELXTL
_computing_structure_refinement 'SHELXL97 (Sheldrick, 1997)'
_computing_structure_solution 'SHELXS97 (Sheldrick, 1997)'
_diffrn_ambient_temperature 170(2)
_diffrn_measured_fraction_theta_full 0.973
_diffrn_measured_fraction_theta_max 0.973
_diffrn_measurement_device_type 'Bruker SMART CCD area-detector'
_diffrn_measurement_method '\f and \w'
_diffrn_radiation_monochromator graphite
_diffrn_radiation_source 'fine-focus sealed tube'
_diffrn_radiation_type MoK\a
_diffrn_radiation_wavelength 0.71073
_diffrn_reflns_av_R_equivalents 0.0423
_diffrn_reflns_av_sigmaI/netI 0.1407
_diffrn_reflns_limit_h_max 8
_diffrn_reflns_limit_h_min -9
_diffrn_reflns_limit_k_max 14
_diffrn_reflns_limit_k_min -14
_diffrn_reflns_limit_l_max 10
_diffrn_reflns_limit_l_min -16
_diffrn_reflns_number 6147
_diffrn_reflns_theta_full 26.00
_diffrn_reflns_theta_max 26.00
_diffrn_reflns_theta_min 1.87
_exptl_absorpt_coefficient_mu 0.087
_exptl_absorpt_correction_type none
_exptl_crystal_colour 'pale yellow'
_exptl_crystal_density_diffrn 1.346
_exptl_crystal_density_method 'not measured'
_exptl_crystal_description block
_exptl_crystal_F_000 468
_exptl_crystal_size_max 0.25
_exptl_crystal_size_mid 0.15
_exptl_crystal_size_min 0.10
_refine_diff_density_max 0.140
_refine_diff_density_min -0.142
_refine_ls_extinction_method none
_refine_ls_goodness_of_fit_ref 0.963
_refine_ls_hydrogen_treatment constr
_refine_ls_matrix_type full
_refine_ls_number_parameters 309
_refine_ls_number_reflns 4222
_refine_ls_number_restraints 0
_refine_ls_restrained_S_all 0.963
_refine_ls_R_factor_all 0.0918
_refine_ls_R_factor_gt 0.0347
_refine_ls_shift/su_max 0.001
_refine_ls_shift/su_mean 0.000
_refine_ls_structure_factor_coef Fsqd
_refine_ls_weighting_details
;
w = [exp(5(sin\q/\l)^2^)]/[\s^2^(Fo^2^)+(0.0127P)^2^]
where P = 0.33333Fo^2^ + 0.66667Fc^2^
;
_refine_ls_weighting_scheme calc
_refine_ls_wR_factor_gt 0.0660
_refine_ls_wR_factor_ref 0.0761
_reflns_number_gt 1789
_reflns_number_total 4222
_reflns_threshold_expression I>2\s(I)
_cod_data_source_file dn2004.cif
_cod_data_source_block I
_cod_depositor_comments
;
The following automatic conversions were performed:
'_symmetry_cell_setting' value 'Triclinic' changed to 'triclinic'
according to '/home/saulius/struct/CIF-dictionaries/cif_core.dic'
dictionary named 'cif_core.dic' version 2.4.1 from 2010-06-29.

Automatic conversion script
Id: cif_fix_enum 1527 2010-12-29 10:47:43Z saulius 

The following automatic conversions were performed:

'_symmetry_cell_setting' value 'Triclinic' changed to 'triclinic'
according to /home/saulius/struct/CIF-dictionaries/cif_core.dic
dictionary named 'cif_core.dic' version 2.4.1 from 2010-06-29.

Automatic conversion script
Id: cif_fix_values 1715 2011-07-08 13:25:40Z adriana 
;
_cod_database_code 2208306

loop_
_symmetry_equiv_pos_as_xyz
'x, y, z'
'-x, -y, -z'

loop_
_atom_site_type_symbol
_atom_site_label
_atom_site_fract_x
_atom_site_fract_y
_atom_site_fract_z
_atom_site_U_iso_or_equiv
_atom_site_adp_type
_atom_site_calc_flag
_atom_site_refinement_flags
_atom_site_occupancy
N N1 0.2182(2) 0.72034(14) 0.68496(13) 0.0312(4) Uani d . 1
N N2 0.2439(2) 0.52259(14) 0.54550(13) 0.0337(4) Uani d . 1
H H2 0.2468 0.5411 0.6156 0.040 Uiso calc R 1
N N3 0.2951(2) 0.38106(15) 0.67372(12) 0.0343(4) Uani d . 1
H H3 0.3691 0.4538 0.7099 0.041 Uiso calc R 1
N N4 0.3069(2) 0.49454(15) 0.88242(13) 0.0309(4) Uani d . 1
O O1 0.1944(2) 0.59574(13) 0.40656(11) 0.0495(4) Uani d . 1
O O2 0.0755(2) 0.21272(13) 0.68724(11) 0.0430(4) Uani d . 1
C C1 0.2044(3) 0.82109(18) 0.76088(16) 0.0305(5) Uani d . 1
C C2 0.2374(3) 0.82960(19) 0.86964(16) 0.0366(5) Uani d . 1
H H2A 0.2669 0.7652 0.8887 0.044 Uiso calc R 1
C C3 0.2276(3) 0.92896(19) 0.94816(17) 0.0424(6) Uani d . 1
H H3A 0.2517 0.9337 1.0213 0.051 Uiso calc R 1
C C4 0.1818(3) 1.02458(19) 0.92114(18) 0.0430(6) Uani d . 1
H H4 0.1742 1.0934 0.9759 0.052 Uiso calc R 1
C C5 0.1483(3) 1.01803(18) 0.81599(17) 0.0386(6) Uani d . 1
H H5 0.1166 1.0826 0.7986 0.046 Uiso calc R 1
C C6 0.1598(3) 0.91782(18) 0.73282(16) 0.0315(5) Uani d . 1
C C7 0.1322(3) 0.90805(18) 0.62356(17) 0.0360(5) Uani d . 1
H H7 0.1023 0.9709 0.6020 0.043 Uiso calc R 1
C C8 0.1484(3) 0.80823(18) 0.54855(17) 0.0354(5) Uani d . 1
H H8 0.1311 0.8006 0.4743 0.043 Uiso calc R 1
C C9 0.1917(3) 0.71626(18) 0.58393(16) 0.0306(5) Uani d . 1
C C10 0.2099(3) 0.60600(19) 0.50195(17) 0.0342(5) Uani d . 1
C C11 0.2755(3) 0.41046(18) 0.49642(16) 0.0306(5) Uani d . 1
C C12 0.2809(3) 0.36765(18) 0.38655(15) 0.0345(5) Uani d . 1
H H12 0.2672 0.4168 0.3423 0.041 Uiso calc R 1
C C13 0.3057(3) 0.25501(19) 0.34060(16) 0.0345(5) Uani d . 1
C C14 0.3291(3) 0.18231(19) 0.40461(17) 0.0360(5) Uani d . 1
C C15 0.3281(3) 0.22709(18) 0.51489(16) 0.0353(5) Uani d . 1
H H15 0.3461 0.1795 0.5597 0.042 Uiso calc R 1
C C16 0.3014(3) 0.33907(18) 0.56061(16) 0.0320(5) Uani d . 1
C C17 0.1826(3) 0.3159(2) 0.72812(17) 0.0337(5) Uani d . 1
C C18 0.1950(3) 0.38115(19) 0.84568(16) 0.0299(5) Uani d . 1
C C19 0.0861(3) 0.31723(19) 0.90839(17) 0.0347(5) Uani d . 1
H H19 0.0060 0.2364 0.8771 0.042 Uiso calc R 1
C C20 0.0985(3) 0.37428(19) 1.01515(17) 0.0367(5) Uani d . 1
H H20 0.0288 0.3326 1.0596 0.044 Uiso calc R 1
C C21 0.2143(3) 0.49460(19) 1.05908(16) 0.0320(5) Uani d . 1
C C22 0.2282(3) 0.5614(2) 1.16813(16) 0.0380(5) Uani d . 1
H H22 0.1617 0.5230 1.2156 0.046 Uiso calc R 1
C C23 0.3358(3) 0.6803(2) 1.20583(17) 0.0426(6) Uani d . 1
H H23 0.3425 0.7245 1.2790 0.051 Uiso calc R 1
C C24 0.4371(3) 0.7377(2) 1.13679(17) 0.0416(6) Uani d . 1
H H24 0.5112 0.8208 1.1637 0.050 Uiso calc R 1
C C25 0.4302(3) 0.67545(19) 1.03118(17) 0.0364(5) Uani d . 1
H H25 0.5019 0.7147 0.9859 0.044 Uiso calc R 1
C C26 0.3167(3) 0.55302(18) 0.98962(15) 0.0306(5) Uani d . 1
C C27 0.3071(3) 0.2132(2) 0.22023(16) 0.0462(6) Uani d . 1
H H27A 0.2974 0.2782 0.1899 0.069 Uiso calc R 1
H H27B 0.2038 0.1391 0.1883 0.069 Uiso calc R 1
H H27C 0.4208 0.1951 0.2048 0.069 Uiso calc R 1
C C28 0.3500(3) 0.05664(19) 0.35778(18) 0.0479(6) Uani d . 1
H H28A 0.2369 0.0013 0.3133 0.072 Uiso calc R 1
H H28B 0.3765 0.0243 0.4159 0.072 Uiso calc R 1
H H28C 0.4502 0.0630 0.3138 0.072 Uiso calc R 1

loop_
_atom_site_aniso_label
_atom_site_aniso_U_11
_atom_site_aniso_U_22
_atom_site_aniso_U_33
_atom_site_aniso_U_12
_atom_site_aniso_U_13
_atom_site_aniso_U_23
N1 0.0312(10) 0.0355(10) 0.0272(10) 0.0102(8) 0.0077(8) 0.0095(9)
N2 0.0450(11) 0.0347(10) 0.0210(9) 0.0122(9) 0.0068(9) 0.0072(8)
N3 0.0424(11) 0.0321(10) 0.0245(10) 0.0081(9) 0.0028(9) 0.0060(8)
N4 0.0341(10) 0.0376(11) 0.0240(10) 0.0153(9) 0.0048(8) 0.0092(8)
O1 0.0780(12) 0.0467(10) 0.0254(9) 0.0218(9) 0.0069(9) 0.0106(8)
O2 0.0543(10) 0.0367(9) 0.0347(9) 0.0095(8) 0.0038(8) 0.0104(8)
C1 0.0273(12) 0.0338(13) 0.0299(12) 0.0074(10) 0.0074(10) 0.0101(11)
C2 0.0402(13) 0.0409(13) 0.0327(13) 0.0139(11) 0.0101(11) 0.0152(11)
C3 0.0480(15) 0.0481(15) 0.0289(13) 0.0126(12) 0.0107(11) 0.0094(11)
C4 0.0459(14) 0.0355(14) 0.0404(14) 0.0084(11) 0.0108(12) 0.0035(11)
C5 0.0392(14) 0.0303(12) 0.0472(15) 0.0103(10) 0.0109(12) 0.0128(11)
C6 0.0272(12) 0.0317(12) 0.0350(13) 0.0072(10) 0.0040(10) 0.0107(11)
C7 0.0349(13) 0.0363(13) 0.0413(14) 0.0115(10) 0.0068(11) 0.0179(11)
C8 0.0348(13) 0.0402(14) 0.0326(13) 0.0076(11) 0.0036(11) 0.0171(11)
C9 0.0285(12) 0.0333(12) 0.0301(13) 0.0081(10) 0.0063(10) 0.0105(11)
C10 0.0356(13) 0.0379(13) 0.0279(13) 0.0078(11) 0.0049(11) 0.0113(11)
C11 0.0287(12) 0.0300(12) 0.0286(12) 0.0061(10) 0.0040(10) 0.0047(10)
C12 0.0345(13) 0.0403(13) 0.0268(12) 0.0085(10) 0.0063(10) 0.0099(11)
C13 0.0266(12) 0.0407(14) 0.0292(12) 0.0071(10) 0.0051(10) 0.0024(11)
C14 0.0293(12) 0.0339(13) 0.0384(14) 0.0088(10) 0.0058(10) 0.0009(11)
C15 0.0345(13) 0.0377(13) 0.0336(13) 0.0127(10) 0.0036(11) 0.0087(11)
C16 0.0303(12) 0.0349(13) 0.0272(12) 0.0084(10) 0.0043(10) 0.0050(10)
C17 0.0393(14) 0.0366(13) 0.0319(13) 0.0176(11) 0.0036(11) 0.0147(11)
C18 0.0333(13) 0.0342(12) 0.0281(12) 0.0167(10) 0.0035(10) 0.0122(10)
C19 0.0375(13) 0.0317(12) 0.0403(14) 0.0133(10) 0.0078(11) 0.0165(11)
C20 0.0426(14) 0.0403(14) 0.0352(13) 0.0168(11) 0.0127(11) 0.0189(11)
C21 0.0326(13) 0.0430(14) 0.0302(12) 0.0188(11) 0.0094(10) 0.0181(11)
C22 0.0418(14) 0.0525(15) 0.0270(12) 0.0203(12) 0.0086(11) 0.0166(12)
C23 0.0466(15) 0.0573(16) 0.0241(12) 0.0206(13) 0.0044(11) 0.0075(12)
C24 0.0384(14) 0.0472(15) 0.0342(13) 0.0110(11) -0.0013(11) 0.0073(12)
C25 0.0336(13) 0.0420(14) 0.0344(13) 0.0097(11) 0.0041(11) 0.0144(11)
C26 0.0328(13) 0.0368(13) 0.0275(12) 0.0155(10) 0.0034(10) 0.0129(11)
C27 0.0446(14) 0.0552(16) 0.0301(13) 0.0125(12) 0.0086(12) 0.0011(12)
C28 0.0462(14) 0.0423(14) 0.0489(15) 0.0144(12) 0.0098(13) 0.0019(12)

loop_
_atom_type_symbol
_atom_type_description
_atom_type_scat_dispersion_real
_atom_type_scat_dispersion_imag
_atom_type_scat_source
C C 0.0033 0.0016 'International Tables Vol C Tables 4.2.6.8 and 6.1.1.4'
H H 0.0000 0.0000 'International Tables Vol C Tables 4.2.6.8 and 6.1.1.4'
N N 0.0061 0.0033 'International Tables Vol C Tables 4.2.6.8 and 6.1.1.4'
O O 0.0106 0.0060 'International Tables Vol C Tables 4.2.6.8 and 6.1.1.4'

loop_
_geom_angle_atom_site_label_1
_geom_angle_atom_site_label_2
_geom_angle_atom_site_label_3
_geom_angle
C9 N1 C1 117.61(17)
C10 N2 C11 130.22(17)
C10 N2 H2 114.9
C11 N2 H2 114.9
C17 N3 C16 124.08(18)
C17 N3 H3 118.0
C16 N3 H3 118.0
C18 N4 C26 117.04(17)
N1 C1 C2 118.83(18)
N1 C1 C6 121.95(18)
C2 C1 C6 119.22(19)
C3 C2 C1 121.0(2)
C3 C2 H2A 119.5
C1 C2 H2A 119.5
C2 C3 C4 120.2(2)
C2 C3 H3A 119.9
C4 C3 H3A 119.9
C5 C4 C3 119.9(2)
C5 C4 H4 120.1
C3 C4 H4 120.1
C4 C5 C6 121.53(19)
C4 C5 H5 119.2
C6 C5 H5 119.2
C7 C6 C5 123.95(19)
C7 C6 C1 117.83(19)
C5 C6 C1 118.22(18)
C8 C7 C6 119.86(19)
C8 C7 H7 120.1
C6 C7 H7 120.1
C7 C8 C9 118.32(19)
C7 C8 H8 120.8
C9 C8 H8 120.8
N1 C9 C8 124.42(19)
N1 C9 C10 116.86(18)
C8 C9 C10 118.73(18)
O1 C10 N2 125.1(2)
O1 C10 C9 121.83(19)
N2 C10 C9 113.05(17)
C16 C11 C12 118.56(18)
C16 C11 N2 118.44(17)
C12 C11 N2 123.00(18)
C13 C12 C11 121.41(19)
C13 C12 H12 119.3
C11 C12 H12 119.3
C12 C13 C14 120.16(19)
C12 C13 C27 118.63(19)
C14 C13 C27 121.21(19)
C15 C14 C13 118.12(19)
C15 C14 C28 119.71(19)
C13 C14 C28 122.14(19)
C16 C15 C14 121.7(2)
C16 C15 H15 119.2
C14 C15 H15 119.2
C15 C16 C11 120.04(19)
C15 C16 N3 120.52(18)
C11 C16 N3 119.42(17)
O2 C17 N3 124.2(2)
O2 C17 C18 121.3(2)
N3 C17 C18 114.51(19)
N4 C18 C19 124.7(2)
N4 C18 C17 117.61(18)
C19 C18 C17 117.72(19)
C20 C19 C18 118.3(2)
C20 C19 H19 120.8
C18 C19 H19 120.8
C19 C20 C21 119.8(2)
C19 C20 H20 120.1
C21 C20 H20 120.1
C20 C21 C22 122.96(19)
C20 C21 C26 118.11(19)
C22 C21 C26 118.9(2)
C23 C22 C21 120.8(2)
C23 C22 H22 119.6
C21 C22 H22 119.6
C22 C23 C24 120.2(2)
C22 C23 H23 119.9
C24 C23 H23 119.9
C25 C24 C23 120.9(2)
C25 C24 H24 119.5
C23 C24 H24 119.5
C24 C25 C26 120.0(2)
C24 C25 H25 120.0
C26 C25 H25 120.0
N4 C26 C25 118.73(18)
N4 C26 C21 122.01(19)
C25 C26 C21 119.25(19)
C13 C27 H27A 109.5
C13 C27 H27B 109.5
H27A C27 H27B 109.5
C13 C27 H27C 109.5
H27A C27 H27C 109.5
H27B C27 H27C 109.5
C14 C28 H28A 109.5
C14 C28 H28B 109.5
H28A C28 H28B 109.5
C14 C28 H28C 109.5
H28A C28 H28C 109.5
H28B C28 H28C 109.5

loop_
_geom_bond_atom_site_label_1
_geom_bond_atom_site_label_2
_geom_bond_distance
N1 C9 1.314(2)
N1 C1 1.369(2)
N2 C10 1.351(2)
N2 C11 1.411(2)
N2 H2 0.8800
N3 C17 1.350(2)
N3 C16 1.435(2)
N3 H3 0.8800
N4 C18 1.323(2)
N4 C26 1.374(2)
O1 C10 1.217(2)
O2 C17 1.228(2)
C1 C2 1.406(3)
C1 C6 1.424(2)
C2 C3 1.364(3)
C2 H2A 0.9500
C3 C4 1.410(3)
C3 H3A 0.9500
C4 C5 1.366(3)
C4 H4 0.9500
C5 C6 1.408(3)
C5 H5 0.9500
C6 C7 1.404(3)
C7 C8 1.362(3)
C7 H7 0.9500
C8 C9 1.414(2)
C8 H8 0.9500
C9 C10 1.500(3)
C11 C16 1.392(2)
C11 C12 1.395(3)
C12 C13 1.385(3)
C12 H12 0.9500
C13 C14 1.398(3)
C13 C27 1.518(3)
C14 C15 1.397(3)
C14 C28 1.515(3)
C15 C16 1.384(3)
C15 H15 0.9500
C17 C18 1.508(3)
C18 C19 1.409(3)
C19 C20 1.363(3)
C19 H19 0.9500
C20 C21 1.402(3)
C20 H20 0.9500
C21 C22 1.415(3)
C21 C26 1.420(2)
C22 C23 1.362(3)
C22 H22 0.9500
C23 C24 1.406(3)
C23 H23 0.9500
C24 C25 1.370(3)
C24 H24 0.9500
C25 C26 1.411(3)
C25 H25 0.9500
C27 H27A 0.9800
C27 H27B 0.9800
C27 H27C 0.9800
C28 H28A 0.9800
C28 H28B 0.9800
C28 H28C 0.9800

loop_
_geom_hbond_atom_site_label_D
_geom_hbond_atom_site_label_H
_geom_hbond_atom_site_label_A
_geom_hbond_site_symmetry_A
_geom_hbond_distance_DH
_geom_hbond_distance_HA
_geom_hbond_distance_DA
_geom_hbond_angle_DHA
N2 H2 N1 . 0.88 2.16 2.625(2) 112
N3 H3 N4 . 0.88 2.28 2.682(2) 108
C12 H12 O1 . 0.95 2.31 2.928(2) 122
C22 H22 O1 1_556 0.95 2.39 3.064(2) 128
C5 H5 O2 1_565 0.95 2.47 3.364(2) 157
C8 H8 O2 2_566 0.95 2.54 3.389(2) 149

loop_
_cod_related_entry_id
_cod_related_entry_database
_cod_related_entry_code
1 ChemSpider 21126391
